data_7024718
loop_
_publ_author_name
'Schley, Michael'
'Fritzsche, Sebastian'
'L\"onnecke, Peter'
'Hey-Hawkins, Evamarie'

_publ_section_title
;
 Soluble monometallic salen complexes derived from O-functionalised
 diamines as metalloligands for the synthesis of heterobimetallic
 complexes.
;
_journal_issue 17
_journal_name_full 'Dalton transactions (Cambridge, England : 2003)'
_journal_page_first 4090
_journal_page_last 4106
_journal_paper_doi 10.1039/b920706f
_journal_volume 39
_journal_year 2010
_chemical_formula_sum 'C51 H67 Cl Cr N9 O4'
_chemical_formula_weight 957.59
_chemical_name_systematic
;
?
;
_space_group_IT_number 14
_symmetry_cell_setting monoclinic
_symmetry_space_group_name_Hall '-P 2ybc'
_symmetry_space_group_name_H-M 'P 1 21/c 1'
_atom_sites_solution_hydrogens geom
_atom_sites_solution_primary direct
_atom_sites_solution_secondary difmap
_audit_creation_method SHELXL-97
_cell_angle_alpha 90.00
_cell_angle_beta 101.4050(10)
_cell_angle_gamma 90.00
_cell_formula_units_Z 4
_cell_length_a 15.5121(11)
_cell_length_b 16.7505(12)
_cell_length_c 21.4550(15)
_cell_measurement_reflns_used 6761
_cell_measurement_temperature 213(2)
_cell_measurement_theta_max 26.71
_cell_measurement_theta_min 2.85
_cell_volume 5464.7(7)
_computing_cell_refinement 'Bruker SAINT'
_computing_data_collection 'Bruker SMART'
_computing_data_reduction 'Bruker SAINT'
_computing_molecular_graphics 'ORTEP3 for Windows (L. J. Farrugia, 1997)'
_computing_publication_material 'WINGX (L.J. Farrugia,1999)'
_computing_structure_refinement 'SHELXL-97 (Sheldrick, 1997)'
_computing_structure_solution 'SIR92 (Giacovazzo 1993)'
_diffrn_ambient_temperature 213(2)
_diffrn_measured_fraction_theta_full 0.975
_diffrn_measured_fraction_theta_max 0.975
_diffrn_measurement_device_type 'Bruker CCD area detector'
_diffrn_measurement_method '\F scans'
_diffrn_radiation_monochromator graphite
_diffrn_radiation_source 'fine-focus sealed tube'
_diffrn_radiation_type MoK\a
_diffrn_radiation_wavelength 0.71073
_diffrn_reflns_av_R_equivalents 0.0306
_diffrn_reflns_av_sigmaI/netI 0.0381
_diffrn_reflns_limit_h_max 17
_diffrn_reflns_limit_h_min -19
_diffrn_reflns_limit_k_max 21
_diffrn_reflns_limit_k_min -21
_diffrn_reflns_limit_l_max 26
_diffrn_reflns_limit_l_min -27
_diffrn_reflns_number 35900
_diffrn_reflns_theta_full 26.81
_diffrn_reflns_theta_max 26.81
_diffrn_reflns_theta_min 1.81
_exptl_absorpt_coefficient_mu 0.307
_exptl_absorpt_correction_type multi-scan
_exptl_crystal_colour 'dark red'
_exptl_crystal_density_diffrn 1.164
_exptl_crystal_density_method 'not measured'
_exptl_crystal_description prism
_exptl_crystal_F_000 2036
_exptl_crystal_size_max 0.40
_exptl_crystal_size_mid 0.40
_exptl_crystal_size_min 0.30
_refine_diff_density_max 0.399
_refine_diff_density_min -0.325
_refine_diff_density_rms 0.052
_refine_ls_extinction_method none
_refine_ls_goodness_of_fit_ref 1.060
_refine_ls_hydrogen_treatment mixed
_refine_ls_matrix_type full
_refine_ls_number_parameters 632
_refine_ls_number_reflns 11401
_refine_ls_number_restraints 87
_refine_ls_restrained_S_all 1.060
_refine_ls_R_factor_all 0.0854
_refine_ls_R_factor_gt 0.0572
_refine_ls_shift/su_max 0.004
_refine_ls_shift/su_mean 0.000
_refine_ls_structure_factor_coef Fsqd
_refine_ls_weighting_details 'calc w=1/[\s^2^(Fo^2^)+(0.1021P)^2^+0.2647P] where P=(Fo^2^+2Fc^2^)/3'
_refine_ls_weighting_scheme calc
_refine_ls_wR_factor_gt 0.1593
_refine_ls_wR_factor_ref 0.1716
_reflns_number_gt 7844
_reflns_number_total 11401
_reflns_threshold_expression >2sigma(I)
_cod_data_source_file b920706f.txt
_cod_data_source_block c2271fin
_cod_depositor_comments
;
The following automatic conversions were performed:

'_symmetry_cell_setting' value 'Monoclinic' changed to 'monoclinic'
according to /home/saulius/struct/CIF-dictionaries/cif_core.dic
dictionary named 'cif_core.dic' version 2.4.2 from 2011-04-26.

Automatic conversion script
Id: cif_fix_values 1891 2012-01-12 08:04:46Z andrius 
;
_cod_original_sg_symbol_H-M P2(1)/c
_cod_database_code 7024718

loop_
_symmetry_equiv_pos_as_xyz
'x, y, z'
'-x, y+1/2, -z+1/2'
'-x, -y, -z'
'x, -y-1/2, z-1/2'

loop_
_atom_site_label
_atom_site_type_symbol
_atom_site_fract_x
_atom_site_fract_y
_atom_site_fract_z
_atom_site_U_iso_or_equiv
_atom_site_adp_type
_atom_site_occupancy
_atom_site_symmetry_multiplicity
_atom_site_calc_flag
_atom_site_refinement_flags
_atom_site_disorder_assembly
_atom_site_disorder_group
Cr1 Cr 0.53305(2) 0.15271(2) 0.117078(18) 0.03682(13) Uani 1 1 d . . .
Cl1 Cl 0.52747(4) 0.02462(4) 0.15739(3) 0.04622(17) Uani 1 1 d . . .
O1 O 0.40727(11) 0.16605(10) 0.09517(8) 0.0457(4) Uani 1 1 d . . .
O2 O 0.54552(11) 0.19897(10) 0.20004(8) 0.0443(4) Uani 1 1 d . . .
O3 O 0.94697(13) 0.05496(14) 0.05243(10) 0.0622(6) Uani 1 1 d . . .
O4 O 0.89754(12) -0.00509(13) -0.04050(10) 0.0642(6) Uani 1 1 d . . .
N1 N 0.53583(12) 0.11144(11) 0.02913(9) 0.0360(4) Uani 1 1 d . . .
N2 N 0.66432(12) 0.14002(11) 0.12701(9) 0.0373(4) Uani 1 1 d . . .
C1 C 0.38024(15) 0.13141(14) -0.01540(12) 0.0392(5) Uani 1 1 d . . .
C2 C 0.35289(16) 0.16058(13) 0.04016(12) 0.0400(5) Uani 1 1 d . . .
C3 C 0.26317(17) 0.18395(15) 0.03513(14) 0.0464(6) Uani 1 1 d . . .
C4 C 0.20844(17) 0.17941(16) -0.02460(14) 0.0525(7) Uani 1 1 d . . .
H4 H 0.1500 0.1966 -0.0281 0.063 Uiso 1 1 calc R . .
C5 C 0.23374(17) 0.15086(17) -0.08081(14) 0.0516(6) Uani 1 1 d . . .
C6 C 0.31968(16) 0.12678(16) -0.07339(13) 0.0465(6) Uani 1 1 d . . .
H6 H 0.3391 0.1061 -0.1090 0.056 Uiso 1 1 calc R . .
C7 C 0.22937(18) 0.21329(17) 0.09348(15) 0.0555(7) Uani 1 1 d . . .
C8 C 0.2787(2) 0.28954(19) 0.11976(18) 0.0744(10) Uani 1 1 d . . .
H8A H 0.3413 0.2787 0.1303 0.112 Uiso 1 1 calc R . .
H8B H 0.2585 0.3067 0.1576 0.112 Uiso 1 1 calc R . .
H8C H 0.2673 0.3313 0.0879 0.112 Uiso 1 1 calc R . .
C9 C 0.2434(2) 0.14875(19) 0.14556(15) 0.0647(8) Uani 1 1 d . . .
H9A H 0.2085 0.1021 0.1304 0.097 Uiso 1 1 calc R . .
H9B H 0.2254 0.1693 0.1833 0.097 Uiso 1 1 calc R . .
H9C H 0.3051 0.1342 0.1558 0.097 Uiso 1 1 calc R . .
C10 C 0.1304(2) 0.2333(2) 0.07785(18) 0.0797(10) Uani 1 1 d . . .
H10A H 0.1201 0.2767 0.0474 0.120 Uiso 1 1 calc R . .
H10B H 0.1112 0.2490 0.1164 0.120 Uiso 1 1 calc R . .
H10C H 0.0976 0.1866 0.0599 0.120 Uiso 1 1 calc R . .
C11 C 0.16930(19) 0.1516(2) -0.14528(15) 0.0655(8) Uani 1 1 d D . .
C12 C 0.0825(2) 0.1159(3) -0.1384(2) 0.1132(17) Uani 1 1 d D . .
H12A H 0.0607 0.1434 -0.1049 0.170 Uiso 1 1 calc R . .
H12B H 0.0905 0.0598 -0.1279 0.170 Uiso 1 1 calc R . .
H12C H 0.0405 0.1217 -0.1782 0.170 Uiso 1 1 calc R . .
C13 C 0.1586(4) 0.2371(3) -0.1684(3) 0.151(3) Uani 1 1 d D . .
H13A H 0.1460 0.2709 -0.1346 0.226 Uiso 1 1 calc R . .
H13B H 0.1105 0.2403 -0.2048 0.226 Uiso 1 1 calc R . .
H13C H 0.2125 0.2548 -0.1805 0.226 Uiso 1 1 calc R . .
C14 C 0.2043(3) 0.1019(4) -0.1948(2) 0.134(2) Uani 1 1 d D . .
H14A H 0.1606 0.1002 -0.2339 0.200 Uiso 1 1 calc R . .
H14B H 0.2165 0.0481 -0.1788 0.200 Uiso 1 1 calc R . .
H14C H 0.2579 0.1259 -0.2029 0.200 Uiso 1 1 calc R . .
C15 C 0.46774(15) 0.10694(13) -0.01711(11) 0.0380(5) Uani 1 1 d . . .
H15 H 0.4772 0.0853 -0.0556 0.046 Uiso 1 1 calc R . .
C16 C 0.70053(18) 0.18018(17) 0.23812(13) 0.0502(6) Uani 1 1 d . . .
C17 C 0.61215(17) 0.19722(14) 0.24670(13) 0.0444(6) Uani 1 1 d . . .
C18 C 0.60146(19) 0.21247(16) 0.30996(13) 0.0517(7) Uani 1 1 d . . .
C19 C 0.6748(2) 0.2156(2) 0.35774(15) 0.0696(9) Uani 1 1 d . A .
H19 H 0.6663 0.2273 0.3989 0.083 Uiso 1 1 calc R . .
C20 C 0.7622(2) 0.2028(2) 0.34989(15) 0.0755(10) Uani 1 1 d . . .
C21 C 0.7722(2) 0.1846(2) 0.28967(15) 0.0680(9) Uani 1 1 d . A .
H21 H 0.8290 0.1746 0.2824 0.082 Uiso 1 1 calc R . .
C22 C 0.5084(2) 0.22472(18) 0.32308(14) 0.0599(8) Uani 1 1 d . . .
C23 C 0.4664(2) 0.2997(2) 0.28928(19) 0.0821(11) Uani 1 1 d . . .
H23A H 0.4983 0.3465 0.3079 0.123 Uiso 1 1 calc R . .
H23B H 0.4057 0.3034 0.2941 0.123 Uiso 1 1 calc R . .
H23C H 0.4686 0.2968 0.2445 0.123 Uiso 1 1 calc R . .
C24 C 0.4508(2) 0.1515(2) 0.30033(16) 0.0707(9) Uani 1 1 d . . .
H24A H 0.3918 0.1604 0.3076 0.106 Uiso 1 1 calc R . .
H24B H 0.4757 0.1046 0.3238 0.106 Uiso 1 1 calc R . .
H24C H 0.4486 0.1432 0.2553 0.106 Uiso 1 1 calc R . .
C25 C 0.5103(3) 0.2330(3) 0.39512(17) 0.0914(12) Uani 1 1 d . . .
H25A H 0.5395 0.2824 0.4106 0.137 Uiso 1 1 calc R . .
H25B H 0.5421 0.1883 0.4175 0.137 Uiso 1 1 calc R . .
H25C H 0.4506 0.2335 0.4025 0.137 Uiso 1 1 calc R . .
C26 C 0.8409(19) 0.2298(11) 0.4026(9) 0.091(4) Uani 0.404(12) 1 d PD A 1
C27 C 0.8151(10) 0.2180(12) 0.4662(6) 0.124(7) Uani 0.404(12) 1 d PD A 1
H27A H 0.8673 0.2198 0.4996 0.186 Uiso 0.404(12) 1 calc PR A 1
H27B H 0.7865 0.1666 0.4669 0.186 Uiso 0.404(12) 1 calc PR A 1
H27C H 0.7750 0.2601 0.4730 0.186 Uiso 0.404(12) 1 calc PR A 1
C28 C 0.8681(7) 0.3163(8) 0.3941(7) 0.121(6) Uani 0.404(12) 1 d PD A 1
H28A H 0.8409 0.3509 0.4209 0.182 Uiso 0.404(12) 1 calc PR A 1
H28B H 0.8491 0.3320 0.3500 0.182 Uiso 0.404(12) 1 calc PR A 1
H28C H 0.9316 0.3209 0.4061 0.182 Uiso 0.404(12) 1 calc PR A 1
C29 C 0.919(4) 0.1750(15) 0.396(3) 0.153(3) Uani 0.404(12) 1 d PD A 1
H29A H 0.9312 0.1796 0.3538 0.230 Uiso 0.404(12) 1 calc PR A 1
H29B H 0.9045 0.1200 0.4041 0.230 Uiso 0.404(12) 1 calc PR A 1
H29C H 0.9708 0.1909 0.4272 0.230 Uiso 0.404(12) 1 calc PR A 1
C26F C 0.8390(12) 0.1943(8) 0.4092(6) 0.091(4) Uani 0.596(12) 1 d PD A 2
C27F C 0.8450(9) 0.2727(8) 0.4440(7) 0.196(12) Uani 0.596(12) 1 d PD A 2
H27D H 0.7942 0.2790 0.4636 0.294 Uiso 0.596(12) 1 calc PR A 2
H27E H 0.8466 0.3160 0.4142 0.294 Uiso 0.596(12) 1 calc PR A 2
H27F H 0.8982 0.2737 0.4766 0.294 Uiso 0.596(12) 1 calc PR A 2
C28F C 0.8245(6) 0.1261(10) 0.4548(5) 0.152(6) Uani 0.596(12) 1 d PD A 2
H28D H 0.8711 0.1271 0.4923 0.228 Uiso 0.596(12) 1 calc PR A 2
H28E H 0.8251 0.0752 0.4334 0.228 Uiso 0.596(12) 1 calc PR A 2
H28F H 0.7682 0.1333 0.4673 0.228 Uiso 0.596(12) 1 calc PR A 2
C29F C 0.928(2) 0.1790(10) 0.387(2) 0.153(3) Uani 0.596(12) 1 d PD A 2
H29D H 0.9345 0.2177 0.3548 0.230 Uiso 0.596(12) 1 calc PR A 2
H29E H 0.9276 0.1256 0.3697 0.230 Uiso 0.596(12) 1 calc PR A 2
H29F H 0.9762 0.1843 0.4232 0.230 Uiso 0.596(12) 1 calc PR A 2
C30 C 0.72039(17) 0.15454(16) 0.17862(13) 0.0475(6) Uani 1 1 d . . .
H30 H 0.7801 0.1477 0.1772 0.057 Uiso 1 1 calc R . .
C31 C 0.62189(15) 0.09050(13) 0.02084(11) 0.0361(5) Uani 1 1 d . . .
C32 C 0.69035(15) 0.10715(13) 0.07176(11) 0.0379(5) Uani 1 1 d . . .
C33 C 0.77723(16) 0.08969(14) 0.06731(12) 0.0412(5) Uani 1 1 d . . .
H33 H 0.8239 0.1022 0.1010 0.049 Uiso 1 1 calc R . .
C34 C 0.79371(15) 0.05365(15) 0.01258(12) 0.0431(6) Uani 1 1 d . . .
C35 C 0.72433(16) 0.03583(15) -0.03779(13) 0.0456(6) Uani 1 1 d . . .
H35 H 0.7361 0.0109 -0.0745 0.055 Uiso 1 1 calc R . .
C36 C 0.63989(16) 0.05419(15) -0.03422(12) 0.0433(6) Uani 1 1 d . . .
H36 H 0.5938 0.0426 -0.0685 0.052 Uiso 1 1 calc R . .
C37 C 0.88496(17) 0.03257(16) 0.00702(13) 0.0471(6) Uani 1 1 d . . .
N3 N 0.54798(15) 0.26694(12) 0.08154(10) 0.0472(5) Uani 1 1 d . . .
C38 C 0.5677(3) 0.3277(2) 0.06722(19) 0.0877(11) Uani 1 1 d . . .
C39 C 0.5923(5) 0.4067(3) 0.0462(3) 0.157(2) Uani 1 1 d . . .
H39A H 0.5995 0.4034 0.0024 0.235 Uiso 1 1 calc . . .
H39B H 0.6472 0.4237 0.0729 0.235 Uiso 1 1 calc . . .
H39C H 0.5465 0.4449 0.0494 0.235 Uiso 1 1 calc . . .
H1O H 0.995(3) 0.040(3) 0.042(2) 0.137(18) Uiso 1 1 d . . .
N4 N 1.5923(6) -0.0118(4) 0.4117(4) 0.176(4) Uani 0.821(10) 1 d PU B 1
C40 C 1.6250(7) -0.0104(5) 0.3697(4) 0.125(3) Uani 0.821(10) 1 d PU B 1
C41 C 1.6669(8) -0.0085(6) 0.3178(5) 0.105(3) Uani 0.821(10) 1 d PU B 1
H41A H 1.7301 -0.0107 0.3329 0.158 Uiso 0.82 1 calc P B 1
H41B H 1.6516 0.0405 0.2941 0.158 Uiso 0.82 1 calc P B 1
H41C H 1.6482 -0.0540 0.2905 0.158 Uiso 0.82 1 calc P B 1
N4F N 1.5390(12) -0.0883(14) 0.3789(13) 0.116(10) Uani 0.179(10) 1 d PDU B 2
C40F C 1.5872(14) -0.0562(18) 0.3521(12) 0.088(8) Uani 0.179(10) 1 d PDU B 2
C41F C 1.642(3) -0.0120(16) 0.316(2) 0.081(13) Uani 0.179(10) 1 d PDU B 2
H41D H 1.6741 -0.0491 0.2950 0.121 Uiso 0.18 1 calc P B 2
H41E H 1.6826 0.0213 0.3452 0.121 Uiso 0.18 1 calc P B 2
H41F H 1.6046 0.0214 0.2851 0.121 Uiso 0.18 1 calc P B 2
N5 N 0.9490(5) 0.1566(8) 0.2027(4) 0.218(6) Uani 0.853(11) 1 d PU C 1
C42 C 1.0013(6) 0.1148(9) 0.2195(4) 0.151(4) Uani 0.853(11) 1 d PU C 1
C43 C 1.0646(12) 0.0613(13) 0.2412(11) 0.254(8) Uani 0.853(11) 1 d PU C 1
H43A H 1.1216 0.0872 0.2476 0.382 Uiso 0.85 1 calc P C 1
H43B H 1.0626 0.0185 0.2105 0.382 Uiso 0.85 1 calc P C 1
H43C H 1.0555 0.0394 0.2813 0.382 Uiso 0.85 1 calc P C 1
N5F N 0.9246(12) 0.055(3) 0.252(2) 0.23(3) Uani 0.147(11) 1 d PDU C 2
C42F C 0.9937 0.0537 0.2391 0.17(2) Uani 0.147(11) 1 d PDU C 2
C43F C 1.0777(13) 0.046(3) 0.220(2) 0.124(18) Uani 0.147(11) 1 d PDU C 2
H43D H 1.0975 -0.0089 0.2248 0.186 Uiso 0.15 1 calc P C 2
H43E H 1.1205 0.0806 0.2456 0.186 Uiso 0.15 1 calc P C 2
H43F H 1.0711 0.0613 0.1753 0.186 Uiso 0.15 1 calc P C 2
N6 N 1.1654(9) 0.0665(8) 0.4526(8) 0.372(8) Uani 1 1 d . . .
C44 C 1.2343(9) 0.0920(6) 0.4501(5) 0.227(5) Uani 1 1 d . . .
C45 C 1.3187(5) 0.1229(4) 0.4512(3) 0.156(3) Uani 1 1 d . . .
H45A H 1.3168 0.1807 0.4531 0.235 Uiso 1 1 calc . . .
H45B H 1.3385 0.1067 0.4130 0.235 Uiso 1 1 calc . . .
H45C H 1.3590 0.1027 0.4882 0.235 Uiso 1 1 calc . . .
N7 N 1.2723(7) -0.0035(7) 0.3093(5) 0.285(5) Uani 1 1 d . . .
C46 C 1.3079(6) -0.0373(6) 0.2726(5) 0.197(4) Uani 1 1 d . . .
C47 C 1.3455(6) -0.0693(5) 0.2317(5) 0.205(4) Uani 1 1 d . . .
H47A H 1.3015 -0.0872 0.1958 0.308 Uiso 1 1 calc . . .
H47B H 1.3800 -0.1146 0.2507 0.308 Uiso 1 1 calc . . .
H47C H 1.3839 -0.0307 0.2174 0.308 Uiso 1 1 calc . . .

loop_
_atom_site_aniso_label
_atom_site_aniso_U_11
_atom_site_aniso_U_22
_atom_site_aniso_U_33
_atom_site_aniso_U_23
_atom_site_aniso_U_13
_atom_site_aniso_U_12
Cr1 0.0307(2) 0.0425(2) 0.0397(2) -0.00442(16) 0.01284(16) 0.00284(15)
Cl1 0.0484(4) 0.0464(3) 0.0449(3) -0.0014(3) 0.0119(3) -0.0035(3)
O1 0.0339(9) 0.0611(10) 0.0446(10) -0.0056(8) 0.0140(8) 0.0081(8)
O2 0.0398(10) 0.0497(9) 0.0460(10) -0.0068(8) 0.0145(9) 0.0041(7)
O3 0.0289(11) 0.0947(15) 0.0642(13) -0.0233(11) 0.0121(10) 0.0051(10)
O4 0.0356(11) 0.0964(15) 0.0640(13) -0.0281(11) 0.0181(10) 0.0066(10)
N1 0.0259(10) 0.0426(10) 0.0417(11) -0.0032(8) 0.0123(9) 0.0023(8)
N2 0.0325(11) 0.0427(10) 0.0388(11) -0.0064(8) 0.0119(9) 0.0001(8)
C1 0.0310(13) 0.0447(12) 0.0427(13) 0.0009(10) 0.0094(11) -0.0003(9)
C2 0.0329(13) 0.0406(12) 0.0484(14) 0.0008(11) 0.0127(11) 0.0024(10)
C3 0.0334(14) 0.0453(13) 0.0630(17) -0.0008(12) 0.0155(13) 0.0049(10)
C4 0.0335(15) 0.0582(15) 0.0671(19) 0.0042(13) 0.0132(14) 0.0068(11)
C5 0.0339(14) 0.0656(16) 0.0548(16) 0.0049(13) 0.0073(12) 0.0020(12)
C6 0.0343(14) 0.0597(15) 0.0474(15) 0.0015(12) 0.0128(12) -0.0018(11)
C7 0.0396(15) 0.0614(16) 0.0693(19) -0.0111(14) 0.0199(14) 0.0069(12)
C8 0.069(2) 0.0654(19) 0.095(3) -0.0244(18) 0.029(2) 0.0078(16)
C9 0.0595(19) 0.079(2) 0.0643(19) -0.0102(16) 0.0332(16) 0.0023(15)
C10 0.0465(19) 0.103(3) 0.094(3) -0.021(2) 0.0247(18) 0.0202(17)
C11 0.0367(16) 0.097(2) 0.0589(18) 0.0087(17) -0.0010(14) -0.0013(15)
C12 0.047(2) 0.196(5) 0.088(3) 0.009(3) -0.008(2) -0.028(3)
C13 0.158(5) 0.120(4) 0.131(4) 0.054(3) -0.077(4) -0.032(3)
C14 0.082(3) 0.236(7) 0.071(3) -0.037(3) -0.016(2) 0.042(4)
C15 0.0317(13) 0.0450(12) 0.0397(12) -0.0024(10) 0.0131(11) 0.0004(10)
C16 0.0413(15) 0.0641(16) 0.0466(15) -0.0132(12) 0.0120(12) -0.0054(12)
C17 0.0463(16) 0.0402(12) 0.0497(15) -0.0084(11) 0.0167(13) -0.0042(10)
C18 0.0542(17) 0.0524(14) 0.0522(16) -0.0154(12) 0.0192(14) -0.0023(12)
C19 0.071(2) 0.090(2) 0.0491(17) -0.0235(16) 0.0166(16) -0.0006(17)
C20 0.058(2) 0.112(3) 0.0548(19) -0.0289(19) 0.0052(16) -0.0073(19)
C21 0.0446(18) 0.101(2) 0.0582(18) -0.0239(17) 0.0103(15) -0.0058(16)
C22 0.0616(19) 0.0687(18) 0.0551(17) -0.0165(14) 0.0253(15) 0.0032(14)
C23 0.074(2) 0.078(2) 0.101(3) -0.020(2) 0.036(2) 0.0183(18)
C24 0.063(2) 0.088(2) 0.070(2) -0.0111(17) 0.0338(18) -0.0104(17)
C25 0.084(3) 0.131(3) 0.067(2) -0.035(2) 0.035(2) 0.002(2)
C26 0.064(3) 0.143(11) 0.060(4) -0.028(6) -0.001(3) 0.006(9)
C27 0.108(11) 0.19(2) 0.063(7) -0.024(10) -0.023(6) -0.038(12)
C28 0.061(7) 0.203(15) 0.099(9) -0.072(10) 0.016(7) -0.062(8)
C29 0.095(7) 0.262(8) 0.085(11) -0.053(5) -0.025(3) 0.058(5)
C26F 0.064(3) 0.143(11) 0.060(4) -0.028(6) -0.001(3) 0.006(9)
C27F 0.138(13) 0.219(17) 0.186(19) -0.163(17) -0.077(12) 0.049(11)
C28F 0.106(7) 0.244(17) 0.094(6) 0.048(8) -0.012(5) 0.002(8)
C29F 0.095(7) 0.262(8) 0.085(11) -0.053(5) -0.025(3) 0.058(5)
C30 0.0345(14) 0.0618(15) 0.0480(15) -0.0108(12) 0.0130(12) -0.0007(11)
C31 0.0299(12) 0.0414(11) 0.0397(12) -0.0024(10) 0.0139(10) 0.0031(9)
C32 0.0336(13) 0.0400(11) 0.0427(13) -0.0050(10) 0.0138(11) 0.0018(9)
C33 0.0315(13) 0.0501(13) 0.0437(13) -0.0054(11) 0.0113(11) 0.0005(10)
C34 0.0315(13) 0.0515(13) 0.0501(15) -0.0048(11) 0.0174(12) 0.0023(10)
C35 0.0344(14) 0.0586(14) 0.0476(14) -0.0114(12) 0.0170(12) 0.0030(11)
C36 0.0303(13) 0.0560(14) 0.0436(14) -0.0109(11) 0.0074(11) 0.0038(11)
C37 0.0330(14) 0.0579(15) 0.0529(16) -0.0083(12) 0.0148(13) 0.0020(11)
N3 0.0556(14) 0.0395(11) 0.0491(13) -0.0011(9) 0.0164(11) 0.0024(10)
C38 0.104(3) 0.081(3) 0.078(3) -0.005(2) 0.017(2) 0.009(2)
C39 0.236(7) 0.082(3) 0.158(5) 0.022(3) 0.051(5) -0.038(4)
N4 0.278(10) 0.131(6) 0.137(6) 0.021(4) 0.082(6) 0.067(6)
C40 0.212(9) 0.084(5) 0.077(4) 0.010(4) 0.029(5) 0.058(6)
C41 0.134(9) 0.099(6) 0.081(5) 0.019(4) 0.015(5) 0.016(5)
N4F 0.101(17) 0.097(17) 0.16(2) 0.043(16) 0.047(16) 0.013(12)
C40F 0.12(2) 0.060(14) 0.079(16) 0.006(13) 0.007(15) 0.037(14)
C41F 0.069(17) 0.027(10) 0.14(3) -0.022(13) 0.005(16) -0.004(9)
N5 0.073(5) 0.403(17) 0.171(7) -0.098(8) 0.007(5) 0.012(7)
C42 0.078(6) 0.250(13) 0.128(6) -0.073(8) 0.026(5) -0.054(7)
C43 0.209(15) 0.201(14) 0.38(2) -0.049(14) 0.113(15) -0.063(12)
N5F 0.10(2) 0.25(4) 0.34(5) -0.24(4) 0.05(3) -0.01(3)
C42F 0.11(3) 0.17(4) 0.22(5) -0.09(3) 0.01(3) -0.07(3)
C43F 0.08(2) 0.16(4) 0.14(3) 0.06(3) 0.05(2) -0.01(2)
N6 0.365(17) 0.312(14) 0.46(2) -0.012(13) 0.124(14) -0.167(12)
C44 0.310(15) 0.166(8) 0.241(10) -0.028(7) 0.143(11) -0.074(8)
C45 0.205(7) 0.127(5) 0.166(6) 0.036(4) 0.107(5) 0.033(5)
N7 0.257(11) 0.374(15) 0.246(11) -0.049(9) 0.104(8) -0.050(9)
C46 0.189(8) 0.228(9) 0.206(9) 0.054(7) 0.114(7) 0.016(7)
C47 0.229(8) 0.178(7) 0.260(9) -0.046(6) 0.172(8) -0.007(6)

loop_
_atom_type_symbol
_atom_type_description
_atom_type_scat_dispersion_real
_atom_type_scat_dispersion_imag
_atom_type_scat_source
Cr Cr 0.3209 0.6236 'International Tables Vol C Tables 4.2.6.8 and 6.1.1.4'
Cl Cl 0.1484 0.1585 'International Tables Vol C Tables 4.2.6.8 and 6.1.1.4'
O O 0.0106 0.0060 'International Tables Vol C Tables 4.2.6.8 and 6.1.1.4'
N N 0.0061 0.0033 'International Tables Vol C Tables 4.2.6.8 and 6.1.1.4'
C C 0.0033 0.0016 'International Tables Vol C Tables 4.2.6.8 and 6.1.1.4'
H H 0.0000 0.0000 'International Tables Vol C Tables 4.2.6.8 and 6.1.1.4'

loop_
_geom_angle_atom_site_label_1
_geom_angle_atom_site_label_2
_geom_angle_atom_site_label_3
_geom_angle
O2 Cr1 O1 95.23(7)
O2 Cr1 N2 91.73(7)
O1 Cr1 N2 172.07(7)
O2 Cr1 N1 172.07(7)
O1 Cr1 N1 91.11(7)
N2 Cr1 N1 81.65(8)
O2 Cr1 N3 88.32(8)
O1 Cr1 N3 89.13(8)
N2 Cr1 N3 87.28(8)
N1 Cr1 N3 87.03(8)
O2 Cr1 Cl1 91.83(5)
O1 Cr1 Cl1 95.02(6)
N2 Cr1 Cl1 88.54(6)
N1 Cr1 Cl1 92.35(6)
N3 Cr1 Cl1 175.82(6)
C2 O1 Cr1 130.66(14)
C17 O2 Cr1 129.08(15)
C15 N1 C31 122.01(19)
C15 N1 Cr1 124.67(14)
C31 N1 Cr1 113.25(15)
C30 N2 C32 122.0(2)
C30 N2 Cr1 124.52(16)
C32 N2 Cr1 113.34(15)
C6 C1 C15 115.8(2)
C6 C1 C2 120.1(2)
C15 C1 C2 124.2(2)
O1 C2 C1 122.1(2)
O1 C2 C3 119.5(2)
C1 C2 C3 118.4(2)
C4 C3 C2 117.5(2)
C4 C3 C7 121.7(2)
C2 C3 C7 120.8(2)
C3 C4 C5 125.3(2)
C6 C5 C4 115.2(3)
C6 C5 C11 123.4(3)
C4 C5 C11 121.3(2)
C5 C6 C1 123.4(2)
C3 C7 C8 109.9(2)
C3 C7 C9 110.3(2)
C8 C7 C9 109.2(3)
C3 C7 C10 112.3(3)
C8 C7 C10 107.5(2)
C9 C7 C10 107.6(3)
C12 C11 C13 111.4(4)
C12 C11 C14 107.3(4)
C13 C11 C14 108.6(4)
C12 C11 C5 110.1(3)
C13 C11 C5 108.2(3)
C14 C11 C5 111.3(3)
N1 C15 C1 126.7(2)
C21 C16 C30 116.0(2)
C21 C16 C17 120.7(2)
C30 C16 C17 123.1(2)
O2 C17 C18 120.7(2)
O2 C17 C16 122.7(2)
C18 C17 C16 116.7(2)
C19 C18 C17 118.9(2)
C19 C18 C22 121.8(2)
C17 C18 C22 119.3(3)
C18 C19 C20 125.2(3)
C21 C20 C19 115.9(3)
C21 C20 C26 122.1(8)
C19 C20 C26 120.1(8)
C21 C20 C26F 122.5(5)
C19 C20 C26F 120.6(5)
C26 C20 C26F 22.6(8)
C20 C21 C16 122.4(3)
C23 C22 C18 110.5(3)
C23 C22 C24 109.7(3)
C18 C22 C24 110.0(2)
C23 C22 C25 108.8(3)
C18 C22 C25 111.2(3)
C24 C22 C25 106.5(3)
C27 C26 C28 111.1(11)
C27 C26 C29 110.7(13)
C28 C26 C29 108.2(12)
C27 C26 C20 108.0(15)
C28 C26 C20 112.6(15)
C29 C26 C20 106(3)
C27F C26F C28F 109.5(9)
C27F C26F C29F 108.8(10)
C28F C26F C29F 108.5(9)
C27F C26F C20 106.6(10)
C28F C26F C20 113.4(10)
C29F C26F C20 110.0(19)
N2 C30 C16 126.4(2)
C32 C31 C36 119.9(2)
C32 C31 N1 116.14(19)
C36 C31 N1 123.9(2)
C31 C32 C33 120.0(2)
C31 C32 N2 115.42(19)
C33 C32 N2 124.6(2)
C34 C33 C32 119.3(2)
C33 C34 C35 120.3(2)
C33 C34 C37 120.6(2)
C35 C34 C37 119.1(2)
C36 C35 C34 120.7(2)
C35 C36 C31 119.9(2)
O4 C37 O3 123.7(2)
O4 C37 C34 119.4(2)
O3 C37 C34 116.9(2)
C38 N3 Cr1 170.3(3)
N3 C38 C39 178.1(5)
N4 C40 C41 179.2(13)
N4F C40F C41F 175.4(17)
N5 C42 C43 178.1(16)
N5F C42F C43F 175.2(16)
N6 C44 C45 176.5(15)
N7 C46 C47 176.6(12)

loop_
_geom_bond_atom_site_label_1
_geom_bond_atom_site_label_2
_geom_bond_distance
Cr1 O2 1.9157(17)
Cr1 O1 1.9273(17)
Cr1 N2 2.0164(19)
Cr1 N1 2.0180(19)
Cr1 N3 2.089(2)
Cr1 Cl1 2.3213(7)
O1 C2 1.311(3)
O2 C17 1.289(3)
O3 C37 1.282(3)
O4 C37 1.247(3)
N1 C15 1.300(3)
N1 C31 1.425(3)
N2 C30 1.289(3)
N2 C32 1.435(3)
C1 C6 1.405(3)
C1 C15 1.425(3)
C1 C2 1.428(3)
C2 C3 1.429(3)
C3 C4 1.392(4)
C3 C7 1.531(4)
C4 C5 1.423(4)
C5 C6 1.372(4)
C5 C11 1.538(4)
C7 C8 1.537(4)
C7 C9 1.539(4)
C7 C10 1.542(4)
C11 C12 1.506(5)
C11 C13 1.513(6)
C11 C14 1.531(5)
C16 C21 1.407(4)
C16 C30 1.437(3)
C16 C17 1.447(4)
C17 C18 1.422(4)
C18 C19 1.374(4)
C18 C22 1.538(4)
C19 C20 1.415(4)
C20 C21 1.366(4)
C20 C26 1.56(3)
C20 C26F 1.569(17)
C22 C23 1.530(5)
C22 C24 1.540(4)
C22 C25 1.546(4)
C26 C27 1.510(15)
C26 C28 1.530(16)
C26 C29 1.550(14)
C26F C27F 1.503(11)
C26F C28F 1.549(13)
C26F C29F 1.563(11)
C31 C32 1.393(3)
C31 C36 1.405(3)
C32 C33 1.401(3)
C33 C34 1.388(3)
C34 C35 1.398(4)
C34 C37 1.486(3)
C35 C36 1.362(3)
N3 C38 1.122(4)
C38 C39 1.473(6)
N4 C40 1.116(9)
C40 C41 1.397(12)
N4F C40F 1.1607(10)
C40F C41F 1.4507(10)
N5 C42 1.079(14)
C42 C43 1.34(2)
N5F C42F 1.1607(10)
C42F C43F 1.4508(10)
N6 C44 1.162(13)
C44 C45 1.403(12)
N7 C46 1.191(11)
C46 C47 1.263(10)
